data_7121078
loop_
_publ_author_name
'de Bruin-Dickason, Caspar N'
'Sutcliffe, Thomas'
'Alvarez Lamsfus, Carlos'
'Deacon, Glen B.'
'Maron, Laurent'
'Jones, Cameron'

_publ_section_title
;
 Kinetic stabilisation of a molecular strontium hydride complex using an
 extremely bulky amidinate ligand.
;
_journal_issue 7
_journal_name_full 'Chemical communications (Cambridge, England)'
_journal_page_first 786
_journal_page_last 789
_journal_paper_doi 10.1039/c7cc09362d
_journal_volume 54
_journal_year 2018
_chemical_formula_sum 'C72 H79 K N2'
_chemical_formula_weight 1011.47
_space_group_IT_number 2
_space_group_name_Hall '-P 1'
_space_group_name_H-M_alt 'P -1'
_symmetry_cell_setting triclinic
_symmetry_space_group_name_Hall '-P 1'
_symmetry_space_group_name_H-M 'P -1'
_atom_sites_solution_hydrogens geom
_atom_sites_solution_primary direct
_atom_sites_solution_secondary difmap
_audit_creation_method SHELXL-97
_audit_update_record
;
2017-12-05 deposited with the CCDC.
2018-01-02 downloaded from the CCDC.
;
_cell_angle_alpha 100.224(2)
_cell_angle_beta 99.400(2)
_cell_angle_gamma 108.468(2)
_cell_formula_units_Z 2
_cell_length_a 11.0746(5)
_cell_length_b 14.6742(6)
_cell_length_c 19.4655(8)
_cell_measurement_reflns_used 11357
_cell_measurement_temperature 123(2)
_cell_measurement_theta_max 26.18
_cell_measurement_theta_min 2.26
_cell_volume 2870.0(2)
_computing_cell_refinement 'Bruker SAINT'
_computing_data_collection 'Bruker APEX2'
_computing_data_reduction 'Bruker SAINT'
_computing_molecular_graphics 'Bruker SHELXTL'
_computing_publication_material 'Bruker SHELXTL'
_computing_structure_refinement 'SHELXL-97 (Sheldrick, 1997)'
_computing_structure_solution 'SHELXS-97 (Sheldrick 2008)'
_diffrn_ambient_temperature 123(2)
_diffrn_measured_fraction_theta_full 0.987
_diffrn_measured_fraction_theta_max 0.987
_diffrn_measurement_device_type 'Bruker Apex X8'
_diffrn_radiation_monochromator graphite
_diffrn_radiation_source 'fine-focus sealed tube'
_diffrn_radiation_type MoK\a
_diffrn_radiation_wavelength 0.71073
_diffrn_reflns_av_R_equivalents 0.0503
_diffrn_reflns_av_sigmaI/netI 0.0637
_diffrn_reflns_limit_h_max 13
_diffrn_reflns_limit_h_min -13
_diffrn_reflns_limit_k_max 18
_diffrn_reflns_limit_k_min -17
_diffrn_reflns_limit_l_max 19
_diffrn_reflns_limit_l_min -24
_diffrn_reflns_number 39562
_diffrn_reflns_theta_full 26.18
_diffrn_reflns_theta_max 26.18
_diffrn_reflns_theta_min 2.26
_exptl_absorpt_coefficient_mu 0.137
_exptl_absorpt_correction_T_max 0.987
_exptl_absorpt_correction_T_min 0.970
_exptl_absorpt_correction_type multi-scan
_exptl_absorpt_process_details 'Sortav (Blessing)'
_exptl_crystal_colour colorless
_exptl_crystal_density_diffrn 1.170
_exptl_crystal_density_method 'not measured'
_exptl_crystal_description block
_exptl_crystal_F_000 1088
_exptl_crystal_size_max 0.15
_exptl_crystal_size_mid 0.10
_exptl_crystal_size_min 0.09
_refine_diff_density_max 0.988
_refine_diff_density_min -0.458
_refine_diff_density_rms 0.053
_refine_ls_extinction_coef 0.0029(8)
_refine_ls_extinction_expression Fc^*^=kFc[1+0.001xFc^2^\l^3^/sin(2\q)]^-1/4^
_refine_ls_extinction_method SHELXL
_refine_ls_goodness_of_fit_ref 1.045
_refine_ls_hydrogen_treatment constr
_refine_ls_matrix_type full
_refine_ls_number_parameters 685
_refine_ls_number_reflns 11357
_refine_ls_number_restraints 0
_refine_ls_restrained_S_all 1.045
_refine_ls_R_factor_all 0.0901
_refine_ls_R_factor_gt 0.0532
_refine_ls_shift/su_max 0.000
_refine_ls_shift/su_mean 0.000
_refine_ls_structure_factor_coef Fsqd
_refine_ls_weighting_details 'calc w=1/[\s^2^(Fo^2^)+(0.0679P)^2^+0.7627P] where P=(Fo^2^+2Fc^2^)/3'
_refine_ls_weighting_scheme calc
_refine_ls_wR_factor_gt 0.1303
_refine_ls_wR_factor_ref 0.1507
_reflns_number_gt 7472
_reflns_number_total 11357
_reflns_threshold_expression >2sigma(I)
_cod_data_source_file c7cc09362d2.cif
_cod_data_source_block compound4S
_cod_depositor_comments 'Adding full bibliography for 7121071--7121080.cif.'
_cod_original_sg_symbol_H-M P-1
_cod_database_code 7121078

loop_
_symmetry_equiv_pos_as_xyz
'x, y, z'
'-x, -y, -z'

loop_
_atom_site_label
_atom_site_type_symbol
_atom_site_fract_x
_atom_site_fract_y
_atom_site_fract_z
_atom_site_U_iso_or_equiv
_atom_site_adp_type
_atom_site_occupancy
_atom_site_symmetry_multiplicity
_atom_site_calc_flag
_atom_site_refinement_flags
K1 K 0.00329(5) -0.04755(3) 0.24681(3) 0.02444(15) Uani 1 1 d .
N1 N 0.22887(17) 0.11327(12) 0.28755(9) 0.0200(4) Uani 1 1 d .
C1 C 0.3519(2) 0.11312(15) 0.29531(11) 0.0192(5) Uani 1 1 d .
N2 N 0.37704(17) 0.03050(13) 0.28409(10) 0.0242(4) Uani 1 1 d .
C2 C 0.2769(2) -0.06237(16) 0.26155(12) 0.0243(5) Uani 1 1 d .
C3 C 0.2392(2) -0.11777(16) 0.31248(13) 0.0261(5) Uani 1 1 d .
C4 C 0.1379(2) -0.21020(17) 0.28819(14) 0.0331(6) Uani 1 1 d .
H4 H 0.1095 -0.2465 0.3220 0.040 Uiso 1 1 calc R
C5 C 0.0781(2) -0.25011(18) 0.21575(14) 0.0374(6) Uani 1 1 d .
H5 H 0.0065 -0.3114 0.2006 0.045 Uiso 1 1 calc R
C6 C 0.1231(2) -0.20031(17) 0.16595(14) 0.0330(6) Uani 1 1 d .
H6 H 0.0852 -0.2300 0.1163 0.040 Uiso 1 1 calc R
C7 C 0.2231(2) -0.10734(17) 0.18666(13) 0.0262(5) Uani 1 1 d .
C8 C 0.2812(2) -0.05652(17) 0.13195(13) 0.0289(5) Uani 1 1 d .
H8 H 0.2821 0.0129 0.1432 0.035 Uiso 1 1 calc R
C9 C 0.2040(3) -0.10639(19) 0.05397(13) 0.0383(6) Uani 1 1 d .
H9A H 0.2120 -0.1713 0.0395 0.058 Uiso 1 1 calc R
H9B H 0.2392 -0.0647 0.0225 0.058 Uiso 1 1 calc R
H9C H 0.1115 -0.1150 0.0501 0.058 Uiso 1 1 calc R
C10 C 0.4230(2) -0.05158(19) 0.13720(14) 0.0342(6) Uani 1 1 d .
H10A H 0.4736 -0.0216 0.1869 0.051 Uiso 1 1 calc R
H10B H 0.4620 -0.0113 0.1059 0.051 Uiso 1 1 calc R
H10C H 0.4239 -0.1187 0.1221 0.051 Uiso 1 1 calc R
C11 C 0.3154(2) -0.07959(17) 0.38992(12) 0.0287(5) Uani 1 1 d .
H11 H 0.3262 -0.0082 0.4057 0.034 Uiso 1 1 calc R
C12 C 0.2505(3) -0.13406(18) 0.44209(14) 0.0369(6) Uani 1 1 d .
H12A H 0.1598 -0.1366 0.4356 0.055 Uiso 1 1 calc R
H12B H 0.2988 -0.0988 0.4915 0.055 Uiso 1 1 calc R
H12C H 0.2515 -0.2016 0.4325 0.055 Uiso 1 1 calc R
C13 C 0.4528(2) -0.0859(2) 0.39527(14) 0.0361(6) Uani 1 1 d .
H13A H 0.4445 -0.1550 0.3778 0.054 Uiso 1 1 calc R
H13B H 0.5025 -0.0612 0.4454 0.054 Uiso 1 1 calc R
H13C H 0.4989 -0.0456 0.3659 0.054 Uiso 1 1 calc R
C14 C 0.20355(19) 0.20233(15) 0.29955(11) 0.0185(5) Uani 1 1 d .
C15 C 0.1758(2) 0.24480(15) 0.24169(11) 0.0202(5) Uani 1 1 d .
C16 C 0.1675(2) 0.33847(16) 0.25529(12) 0.0227(5) Uani 1 1 d .
H16 H 0.1534 0.3676 0.2163 0.027 Uiso 1 1 calc R
C17 C 0.1792(2) 0.39106(16) 0.32459(12) 0.0223(5) Uani 1 1 d .
C18 C 0.1859(2) 0.34167(16) 0.37934(12) 0.0225(5) Uani 1 1 d .
H18 H 0.1859 0.3735 0.4263 0.027 Uiso 1 1 calc R
C19 C 0.1927(2) 0.24745(15) 0.36738(11) 0.0191(5) Uani 1 1 d .
C20 C 0.1801(2) 0.18693(15) 0.42371(11) 0.0208(5) Uani 1 1 d .
H20 H 0.2501 0.1574 0.4248 0.025 Uiso 1 1 calc R
C21 C 0.0487(2) 0.10117(16) 0.40017(11) 0.0207(5) Uani 1 1 d .
C22 C -0.0641(2) 0.10944(17) 0.36265(12) 0.0257(5) Uani 1 1 d .
H22 H -0.0598 0.1699 0.3501 0.031 Uiso 1 1 calc R
C23 C -0.1830(2) 0.03041(18) 0.34325(13) 0.0305(6) Uani 1 1 d .
H23 H -0.2592 0.0378 0.3184 0.037 Uiso 1 1 calc R
C24 C -0.1912(2) -0.05869(17) 0.35983(13) 0.0299(6) Uani 1 1 d .
H24 H -0.2722 -0.1128 0.3459 0.036 Uiso 1 1 calc R
C25 C -0.0789(2) -0.06813(17) 0.39721(12) 0.0281(5) Uani 1 1 d .
H25 H -0.0833 -0.1291 0.4089 0.034 Uiso 1 1 calc R
C26 C 0.0392(2) 0.01133(15) 0.41744(12) 0.0231(5) Uani 1 1 d .
H26 H 0.1148 0.0043 0.4435 0.028 Uiso 1 1 calc R
C27 C 0.1526(2) 0.18313(16) 0.16609(11) 0.0220(5) Uani 1 1 d .
H27 H 0.2142 0.1460 0.1688 0.026 Uiso 1 1 calc R
C28 C 0.1979(2) 0.24556(15) 0.50000(12) 0.0221(5) Uani 1 1 d .
C29 C 0.1026(2) 0.27991(16) 0.52011(13) 0.0280(5) Uani 1 1 d .
H29 H 0.0252 0.2688 0.4853 0.034 Uiso 1 1 calc R
C30 C 0.1188(3) 0.33036(17) 0.59045(14) 0.0356(6) Uani 1 1 d .
H30 H 0.0536 0.3547 0.6032 0.043 Uiso 1 1 calc R
C31 C 0.2302(3) 0.34514(17) 0.64196(13) 0.0362(6) Uani 1 1 d .
H31 H 0.2405 0.3785 0.6903 0.043 Uiso 1 1 calc R
C32 C 0.3254(2) 0.31151(18) 0.62298(13) 0.0336(6) Uani 1 1 d .
H32 H 0.4020 0.3218 0.6581 0.040 Uiso 1 1 calc R
C33 C 0.3096(2) 0.26250(17) 0.55251(12) 0.0269(5) Uani 1 1 d .
H33 H 0.3763 0.2400 0.5398 0.032 Uiso 1 1 calc R
C34 C 0.0143(2) 0.10490(16) 0.14350(11) 0.0221(5) Uani 1 1 d .
C35 C -0.0883(2) 0.11479(17) 0.17311(12) 0.0282(5) Uani 1 1 d .
H35 H -0.0746 0.1740 0.2075 0.034 Uiso 1 1 calc R
C36 C -0.2099(2) 0.03979(19) 0.15336(13) 0.0338(6) Uani 1 1 d .
H36 H -0.2789 0.0481 0.1740 0.041 Uiso 1 1 calc R
C37 C -0.2316(2) -0.04750(19) 0.10352(13) 0.0368(6) Uani 1 1 d .
H37 H -0.3147 -0.0994 0.0906 0.044 Uiso 1 1 calc R
C38 C -0.1311(2) -0.05832(18) 0.07280(13) 0.0348(6) Uani 1 1 d .
H38 H -0.1448 -0.1178 0.0387 0.042 Uiso 1 1 calc R
C39 C -0.0104(2) 0.01814(17) 0.09214(12) 0.0283(5) Uani 1 1 d .
H39 H 0.0573 0.0111 0.0697 0.034 Uiso 1 1 calc R
C40 C 0.1823(2) 0.24174(16) 0.10986(12) 0.0247(5) Uani 1 1 d .
C41 C 0.0916(2) 0.27559(17) 0.07502(12) 0.0289(6) Uani 1 1 d .
H41 H 0.0084 0.2624 0.0863 0.035 Uiso 1 1 calc R
C42 C 0.1218(3) 0.32861(18) 0.02386(13) 0.0393(7) Uani 1 1 d .
H42 H 0.0597 0.3524 0.0009 0.047 Uiso 1 1 calc R
C43 C 0.2415(3) 0.34696(19) 0.00610(14) 0.0431(7) Uani 1 1 d .
H43 H 0.2615 0.3829 -0.0291 0.052 Uiso 1 1 calc R
C44 C 0.3318(3) 0.31290(19) 0.03970(14) 0.0430(7) Uani 1 1 d .
H44 H 0.4140 0.3248 0.0273 0.052 Uiso 1 1 calc R
C45 C 0.3027(2) 0.26119(18) 0.09161(13) 0.0322(6) Uani 1 1 d .
H45 H 0.3659 0.2387 0.1150 0.039 Uiso 1 1 calc R
C46 C 0.1925(2) 0.49913(16) 0.34025(13) 0.0303(6) Uani 1 1 d .
H46 H 0.1623 0.5131 0.2933 0.036 Uiso 1 1 calc R
C47 C 0.3365(2) 0.56484(18) 0.36897(14) 0.0369(6) Uani 1 1 d .
H47A H 0.3701 0.5532 0.4151 0.055 Uiso 1 1 calc R
H47B H 0.3451 0.6346 0.3756 0.055 Uiso 1 1 calc R
H47C H 0.3868 0.5489 0.3346 0.055 Uiso 1 1 calc R
C48 C 0.1108(3) 0.5250(2) 0.38840(16) 0.0470(7) Uani 1 1 d .
H48A H 0.0184 0.4850 0.3668 0.070 Uiso 1 1 calc R
H48B H 0.1233 0.5955 0.3950 0.070 Uiso 1 1 calc R
H48C H 0.1369 0.5117 0.4351 0.070 Uiso 1 1 calc R
C49 C 0.4801(2) 0.20665(15) 0.32207(11) 0.0193(5) Uani 1 1 d .
C50 C 0.4728(2) 0.30468(16) 0.30555(12) 0.0241(5) Uani 1 1 d .
H50A H 0.4454 0.2950 0.2529 0.029 Uiso 1 1 calc R
H50B H 0.4059 0.3222 0.3275 0.029 Uiso 1 1 calc R
C51 C 0.5897(2) 0.18596(17) 0.28946(12) 0.0246(5) Uani 1 1 d .
H51A H 0.5987 0.1245 0.2999 0.030 Uiso 1 1 calc R
H51B H 0.5647 0.1751 0.2366 0.030 Uiso 1 1 calc R
C52 C 0.5243(2) 0.22634(17) 0.40455(12) 0.0249(5) Uani 1 1 d .
H52A H 0.4572 0.2425 0.4270 0.030 Uiso 1 1 calc R
H52B H 0.5320 0.1656 0.4171 0.030 Uiso 1 1 calc R
C53 C 0.6055(2) 0.39013(17) 0.33476(12) 0.0265(5) Uani 1 1 d .
H53 H 0.5969 0.4518 0.3231 0.032 Uiso 1 1 calc R
C54 C 0.7093(2) 0.36601(18) 0.30110(13) 0.0309(6) Uani 1 1 d .
H54A H 0.7942 0.4217 0.3198 0.037 Uiso 1 1 calc R
H54B H 0.6843 0.3559 0.2484 0.037 Uiso 1 1 calc R
C55 C 0.7225(2) 0.27173(17) 0.31926(13) 0.0282(5) Uani 1 1 d .
H55 H 0.7906 0.2550 0.2971 0.034 Uiso 1 1 calc R
C56 C 0.7612(2) 0.28691(18) 0.40064(13) 0.0307(6) Uani 1 1 d .
H56A H 0.8470 0.3414 0.4206 0.037 Uiso 1 1 calc R
H56B H 0.7695 0.2257 0.4121 0.037 Uiso 1 1 calc R
C57 C 0.6567(2) 0.31235(17) 0.43449(12) 0.0277(5) Uani 1 1 d .
H57 H 0.6827 0.3232 0.4878 0.033 Uiso 1 1 calc R
C58 C 0.6434(2) 0.40655(17) 0.41626(13) 0.0304(6) Uani 1 1 d .
H58A H 0.5756 0.4229 0.4378 0.036 Uiso 1 1 calc R
H58B H 0.7276 0.4627 0.4363 0.036 Uiso 1 1 calc R
C59 C 0.6236(4) 0.5220(3) 0.1528(2) 0.0858(12) Uani 1 1 d .
H59A H 0.5947 0.4889 0.1015 0.129 Uiso 1 1 calc R
H59B H 0.6068 0.4723 0.1810 0.129 Uiso 1 1 calc R
H59C H 0.7176 0.5608 0.1647 0.129 Uiso 1 1 calc R
C60 C 0.5497(3) 0.5899(2) 0.16997(15) 0.0498(8) Uani 1 1 d .
C61 C 0.4244(3) 0.5565(2) 0.17684(16) 0.0541(8) Uani 1 1 d .
H61 H 0.3803 0.4874 0.1706 0.065 Uiso 1 1 calc R
C62 C 0.3586(4) 0.6225(3) 0.19307(17) 0.0595(9) Uani 1 1 d .
H62 H 0.2702 0.5977 0.1967 0.071 Uiso 1 1 calc R
C63 C 0.4208(4) 0.7210(3) 0.20354(16) 0.0574(9) Uani 1 1 d .
H63 H 0.3775 0.7660 0.2153 0.069 Uiso 1 1 calc R
C64 C 0.5505(3) 0.7556(2) 0.19669(16) 0.0541(8) Uani 1 1 d .
H64 H 0.5950 0.8247 0.2037 0.065 Uiso 1 1 calc R
C65 C 0.6144(3) 0.6912(2) 0.17997(15) 0.0503(8) Uani 1 1 d .
H65 H 0.7022 0.7157 0.1753 0.060 Uiso 1 1 calc R
C66 C 0.3891(5) 0.8011(3) -0.0703(2) 0.0984(15) Uani 1 1 d .
H66A H 0.4100 0.7979 -0.1175 0.148 Uiso 1 1 calc R
H66B H 0.4685 0.8139 -0.0336 0.148 Uiso 1 1 calc R
H66C H 0.3552 0.8547 -0.0592 0.148 Uiso 1 1 calc R
C67 C 0.2897(5) 0.7065(3) -0.0711(2) 0.0739(12) Uani 1 1 d .
C68 C 0.2976(5) 0.6649(3) -0.01095(19) 0.0758(12) Uani 1 1 d .
H68 H 0.3681 0.6968 0.0303 0.091 Uiso 1 1 calc R
C69 C 0.2009(5) 0.5775(3) -0.0138(2) 0.0746(12) Uani 1 1 d .
H69 H 0.2051 0.5496 0.0266 0.090 Uiso 1 1 calc R
C70 C 0.0959(5) 0.5277(3) -0.0739(2) 0.0817(12) Uani 1 1 d .
H70 H 0.0302 0.4673 -0.0742 0.098 Uiso 1 1 calc R
C71 C 0.0902(5) 0.5671(4) -0.1308(2) 0.0890(14) Uani 1 1 d .
H71 H 0.0206 0.5338 -0.1723 0.107 Uiso 1 1 calc R
C72 C 0.1860(5) 0.6572(3) -0.1299(2) 0.0727(12) Uani 1 1 d .
H72 H 0.1793 0.6847 -0.1704 0.087 Uiso 1 1 calc R

loop_
_atom_site_aniso_label
_atom_site_aniso_U_11
_atom_site_aniso_U_22
_atom_site_aniso_U_33
_atom_site_aniso_U_23
_atom_site_aniso_U_13
_atom_site_aniso_U_12
K1 0.0203(3) 0.0219(3) 0.0284(3) 0.0050(2) 0.0046(2) 0.0050(2)
N1 0.0183(10) 0.0161(9) 0.0255(10) 0.0047(8) 0.0038(8) 0.0068(8)
C1 0.0187(11) 0.0182(11) 0.0201(11) 0.0050(9) 0.0037(9) 0.0061(9)
N2 0.0199(10) 0.0166(10) 0.0341(11) 0.0024(8) 0.0041(9) 0.0068(8)
C2 0.0181(12) 0.0190(11) 0.0368(14) 0.0049(10) 0.0059(10) 0.0093(10)
C3 0.0239(12) 0.0188(12) 0.0371(14) 0.0054(10) 0.0066(11) 0.0107(10)
C4 0.0295(14) 0.0227(13) 0.0455(16) 0.0112(11) 0.0090(12) 0.0053(11)
C5 0.0312(14) 0.0209(13) 0.0484(17) 0.0018(12) 0.0037(13) 0.0000(11)
C6 0.0313(14) 0.0245(13) 0.0368(15) -0.0011(11) 0.0021(12) 0.0089(11)
C7 0.0235(12) 0.0228(12) 0.0340(14) 0.0045(10) 0.0053(11) 0.0128(10)
C8 0.0288(13) 0.0243(12) 0.0346(14) 0.0047(11) 0.0071(11) 0.0124(11)
C9 0.0437(16) 0.0379(15) 0.0358(15) 0.0066(12) 0.0074(13) 0.0199(13)
C10 0.0328(14) 0.0333(14) 0.0362(15) 0.0051(11) 0.0095(12) 0.0128(12)
C11 0.0301(13) 0.0220(12) 0.0334(14) 0.0053(10) 0.0073(11) 0.0095(11)
C12 0.0373(15) 0.0307(14) 0.0430(16) 0.0119(12) 0.0077(13) 0.0117(12)
C13 0.0288(14) 0.0394(15) 0.0389(15) 0.0078(12) 0.0007(12) 0.0149(12)
C14 0.0105(10) 0.0147(11) 0.0265(12) 0.0038(9) 0.0021(9) 0.0015(9)
C15 0.0147(11) 0.0193(11) 0.0250(12) 0.0060(9) 0.0041(9) 0.0040(9)
C16 0.0204(12) 0.0205(12) 0.0262(12) 0.0086(10) 0.0020(10) 0.0063(10)
C17 0.0197(12) 0.0178(11) 0.0279(13) 0.0050(10) 0.0017(10) 0.0069(9)
C18 0.0201(12) 0.0198(11) 0.0246(12) 0.0014(9) 0.0049(10) 0.0056(10)
C19 0.0133(11) 0.0165(11) 0.0239(12) 0.0034(9) 0.0015(9) 0.0029(9)
C20 0.0172(11) 0.0175(11) 0.0270(12) 0.0047(9) 0.0043(10) 0.0061(9)
C21 0.0217(12) 0.0203(11) 0.0203(11) 0.0038(9) 0.0073(9) 0.0074(10)
C22 0.0256(13) 0.0214(12) 0.0315(13) 0.0065(10) 0.0074(11) 0.0098(10)
C23 0.0193(12) 0.0331(14) 0.0391(15) 0.0097(11) 0.0065(11) 0.0088(11)
C24 0.0233(13) 0.0266(13) 0.0345(14) 0.0061(11) 0.0089(11) 0.0014(10)
C25 0.0325(14) 0.0222(12) 0.0302(13) 0.0091(10) 0.0118(11) 0.0069(11)
C26 0.0238(12) 0.0212(12) 0.0240(12) 0.0058(10) 0.0061(10) 0.0073(10)
C27 0.0203(12) 0.0202(11) 0.0267(12) 0.0065(10) 0.0063(10) 0.0080(10)
C28 0.0227(12) 0.0161(11) 0.0256(12) 0.0072(9) 0.0077(10) 0.0021(9)
C29 0.0301(13) 0.0221(12) 0.0328(14) 0.0083(10) 0.0103(11) 0.0085(11)
C30 0.0481(17) 0.0225(13) 0.0422(16) 0.0092(11) 0.0255(14) 0.0125(12)
C31 0.0481(17) 0.0219(13) 0.0265(14) 0.0005(10) 0.0109(13) -0.0018(12)
C32 0.0308(14) 0.0289(13) 0.0281(14) 0.0057(11) 0.0038(11) -0.0045(11)
C33 0.0235(13) 0.0264(13) 0.0268(13) 0.0078(10) 0.0072(10) 0.0020(10)
C34 0.0238(12) 0.0192(11) 0.0222(12) 0.0075(9) 0.0014(10) 0.0069(10)
C35 0.0254(13) 0.0264(13) 0.0293(13) 0.0051(10) 0.0025(11) 0.0076(11)
C36 0.0203(13) 0.0429(15) 0.0350(14) 0.0119(12) 0.0040(11) 0.0071(12)
C37 0.0276(14) 0.0334(14) 0.0347(15) 0.0094(12) -0.0037(12) -0.0040(12)
C38 0.0380(15) 0.0250(13) 0.0301(14) 0.0031(11) -0.0014(12) 0.0030(12)
C39 0.0337(14) 0.0251(13) 0.0248(13) 0.0066(10) 0.0053(11) 0.0095(11)
C40 0.0262(13) 0.0189(11) 0.0232(12) 0.0022(9) 0.0044(10) 0.0024(10)
C41 0.0315(14) 0.0253(13) 0.0267(13) 0.0056(10) 0.0044(11) 0.0074(11)
C42 0.0564(18) 0.0277(14) 0.0291(14) 0.0075(11) 0.0021(13) 0.0124(13)
C43 0.062(2) 0.0273(14) 0.0321(15) 0.0097(12) 0.0170(14) 0.0014(14)
C44 0.0439(17) 0.0373(16) 0.0394(16) 0.0068(13) 0.0193(14) 0.0001(13)
C45 0.0268(13) 0.0307(14) 0.0328(14) 0.0036(11) 0.0083(11) 0.0036(11)
C46 0.0356(14) 0.0189(12) 0.0341(14) 0.0044(10) 0.0011(11) 0.0114(11)
C47 0.0401(16) 0.0228(13) 0.0443(16) 0.0052(11) 0.0163(13) 0.0049(12)
C48 0.0348(16) 0.0285(15) 0.071(2) 0.0029(14) 0.0093(15) 0.0093(12)
C49 0.0171(11) 0.0180(11) 0.0226(12) 0.0040(9) 0.0055(9) 0.0062(9)
C50 0.0199(12) 0.0226(12) 0.0286(13) 0.0073(10) 0.0051(10) 0.0057(10)
C51 0.0186(12) 0.0260(12) 0.0275(13) 0.0047(10) 0.0065(10) 0.0061(10)
C52 0.0234(12) 0.0241(12) 0.0263(12) 0.0069(10) 0.0072(10) 0.0060(10)
C53 0.0222(12) 0.0206(12) 0.0346(14) 0.0099(10) 0.0041(10) 0.0045(10)
C54 0.0221(13) 0.0344(14) 0.0329(14) 0.0116(11) 0.0077(11) 0.0030(11)
C55 0.0176(12) 0.0308(13) 0.0346(14) 0.0056(11) 0.0068(10) 0.0073(10)
C56 0.0177(12) 0.0291(13) 0.0409(15) 0.0111(11) 0.0020(11) 0.0033(10)
C57 0.0269(13) 0.0263(13) 0.0226(12) 0.0031(10) 0.0006(10) 0.0039(10)
C58 0.0224(13) 0.0245(13) 0.0350(14) 0.0017(11) 0.0044(11) 0.0002(10)
C59 0.105(3) 0.091(3) 0.069(3) 0.013(2) 0.017(2) 0.050(3)
C60 0.065(2) 0.0539(19) 0.0333(16) 0.0048(14) 0.0101(15) 0.0283(17)
C61 0.072(2) 0.0437(18) 0.0468(18) 0.0104(14) 0.0228(17) 0.0164(17)
C62 0.067(2) 0.067(2) 0.053(2) 0.0235(17) 0.0240(17) 0.0265(19)
C63 0.083(3) 0.062(2) 0.0437(18) 0.0186(16) 0.0166(17) 0.045(2)
C64 0.062(2) 0.0485(19) 0.0476(18) 0.0159(15) 0.0007(16) 0.0175(17)
C65 0.061(2) 0.0446(18) 0.0386(16) 0.0083(14) 0.0017(15) 0.0158(16)
C66 0.142(4) 0.116(4) 0.114(3) 0.068(3) 0.093(3) 0.096(3)
C67 0.123(3) 0.081(3) 0.081(3) 0.047(2) 0.074(3) 0.081(3)
C68 0.146(4) 0.073(3) 0.057(2) 0.0312(19) 0.056(2) 0.079(3)
C69 0.135(4) 0.064(2) 0.058(2) 0.027(2) 0.041(3) 0.063(3)
C70 0.122(4) 0.084(3) 0.073(3) 0.030(2) 0.042(3) 0.067(3)
C71 0.127(4) 0.115(4) 0.084(3) 0.051(3) 0.049(3) 0.095(3)
C72 0.109(3) 0.110(3) 0.060(2) 0.050(2) 0.053(2) 0.089(3)

loop_
_atom_type_symbol
_atom_type_description
_atom_type_scat_dispersion_real
_atom_type_scat_dispersion_imag
_atom_type_scat_source
C C 0.0033 0.0016 'International Tables Vol C Tables 4.2.6.8 and 6.1.1.4'
H H 0.0000 0.0000 'International Tables Vol C Tables 4.2.6.8 and 6.1.1.4'
K K 0.2009 0.2494 'International Tables Vol C Tables 4.2.6.8 and 6.1.1.4'
N N 0.0061 0.0033 'International Tables Vol C Tables 4.2.6.8 and 6.1.1.4'

loop_
_geom_angle_atom_site_label_1
_geom_angle_atom_site_label_2
_geom_angle_atom_site_label_3
_geom_angle
N1 K1 C2 56.71(5)
N1 K1 C7 71.45(6)
C2 K1 C7 26.44(6)
N1 K1 C26 78.31(5)
C2 K1 C26 92.38(6)
C7 K1 C26 118.18(6)
N1 K1 C21 64.13(5)
C2 K1 C21 99.56(6)
C7 K1 C21 125.32(6)
C26 K1 C21 25.02(5)
N1 K1 C25 103.17(6)
C2 K1 C25 106.94(6)
C7 K1 C25 128.29(6)
C26 K1 C25 24.88(5)
C21 K1 C25 43.99(6)
N1 K1 C34 66.95(5)
C2 K1 C34 101.74(6)
C7 K1 C34 90.15(6)
C26 K1 C34 124.89(6)
C21 K1 C34 99.88(6)
C25 K1 C34 136.53(6)
N1 K1 C6 96.47(6)
C2 K1 C6 45.05(6)
C7 K1 C6 25.11(6)
C26 K1 C6 123.63(6)
C21 K1 C6 141.36(6)
C25 K1 C6 121.12(6)
C34 K1 C6 102.28(6)
N1 K1 C3 72.10(5)
C2 K1 C3 25.76(6)
C7 K1 C3 45.09(6)
C26 K1 C3 74.89(6)
C21 K1 C3 90.48(6)
C25 K1 C3 83.63(6)
C34 K1 C3 127.27(6)
C6 K1 C3 50.98(6)
N1 K1 C22 77.01(5)
C2 K1 C22 122.98(6)
C7 K1 C22 146.84(6)
C26 K1 C22 43.24(6)
C21 K1 C22 24.70(5)
C25 K1 C22 50.24(6)
C34 K1 C22 86.75(6)
C6 K1 C22 165.96(6)
C3 K1 C22 114.98(6)
N1 K1 C24 114.97(6)
C2 K1 C24 131.48(6)
C7 K1 C24 150.74(6)
C26 K1 C24 43.43(6)
C21 K1 C24 50.88(6)
C25 K1 C24 24.54(6)
C34 K1 C24 118.92(6)
C6 K1 C24 135.03(6)
C3 K1 C24 107.62(6)
C22 K1 C24 42.87(6)
N1 K1 C5 108.65(6)
C2 K1 C5 51.95(6)
C7 K1 C5 43.91(6)
C26 K1 C5 104.54(6)
C21 K1 C5 127.55(6)
C25 K1 C5 97.38(6)
C34 K1 C5 126.08(6)
C6 K1 C5 24.23(6)
C3 K1 C5 43.43(6)
C22 K1 C5 146.74(6)
C24 K1 C5 111.29(6)
C1 N1 C14 121.57(17)
C1 N1 K1 126.94(13)
C14 N1 K1 111.49(12)
N2 C1 N1 122.24(19)
N2 C1 C49 111.87(18)
N1 C1 C49 125.81(18)
C1 N2 C2 121.69(18)
N2 C2 C3 120.1(2)
N2 C2 C7 120.1(2)
C3 C2 C7 119.4(2)
N2 C2 K1 112.41(13)
C3 C2 K1 84.20(13)
C7 C2 K1 80.05(12)
C4 C3 C2 118.6(2)
C4 C3 C11 121.6(2)
C2 C3 C11 119.7(2)
C4 C3 K1 80.87(14)
C2 C3 K1 70.03(12)
C11 C3 K1 123.20(14)
C5 C4 C3 121.5(2)
C5 C4 K1 77.09(14)
C3 C4 K1 74.66(13)
C5 C4 H4 119.3
C3 C4 H4 119.3
K1 C4 H4 119.9
C6 C5 C4 119.6(2)
C6 C5 K1 75.45(14)
C4 C5 K1 78.81(14)
C6 C5 H5 120.2
C4 C5 H5 120.2
K1 C5 H5 116.3
C5 C6 C7 121.7(2)
C5 C6 K1 80.33(15)
C7 C6 K1 73.74(13)
C5 C6 H6 119.2
C7 C6 H6 119.2
K1 C6 H6 117.4
C6 C7 C2 118.6(2)
C6 C7 C8 121.7(2)
C2 C7 C8 119.6(2)
C6 C7 K1 81.14(14)
C2 C7 K1 73.51(12)
C8 C7 K1 118.61(14)
C7 C8 C9 113.9(2)
C7 C8 C10 110.92(19)
C9 C8 C10 108.1(2)
C7 C8 H8 107.9
C9 C8 H8 107.9
C10 C8 H8 107.9
C8 C9 H9A 109.5
C8 C9 H9B 109.5
H9A C9 H9B 109.5
C8 C9 H9C 109.5
H9A C9 H9C 109.5
H9B C9 H9C 109.5
C8 C10 H10A 109.5
C8 C10 H10B 109.5
H10A C10 H10B 109.5
C8 C10 H10C 109.5
H10A C10 H10C 109.5
H10B C10 H10C 109.5
C3 C11 C12 114.7(2)
C3 C11 C13 109.27(19)
C12 C11 C13 108.7(2)
C3 C11 H11 108.0
C12 C11 H11 108.0
C13 C11 H11 108.0
C11 C12 H12A 109.5
C11 C12 H12B 109.5
H12A C12 H12B 109.5
C11 C12 H12C 109.5
H12A C12 H12C 109.5
H12B C12 H12C 109.5
C11 C13 H13A 109.5
C11 C13 H13B 109.5
H13A C13 H13B 109.5
C11 C13 H13C 109.5
H13A C13 H13C 109.5
H13B C13 H13C 109.5
N1 C14 C19 121.81(19)
N1 C14 C15 120.56(19)
C19 C14 C15 117.38(19)
N1 C14 K1 46.45(9)
C19 C14 K1 110.86(13)
C15 C14 K1 106.99(13)
C16 C15 C14 119.9(2)
C16 C15 C27 122.53(19)
C14 C15 C27 117.56(18)
C15 C16 C17 121.9(2)
C15 C16 H16 119.1
C17 C16 H16 119.1
C16 C17 C18 117.16(19)
C16 C17 C46 121.2(2)
C18 C17 C46 121.6(2)
C19 C18 C17 122.1(2)
C19 C18 H18 118.9
C17 C18 H18 118.9
C18 C19 C14 119.67(19)
C18 C19 C20 122.43(19)
C14 C19 C20 117.78(18)
C19 C20 C28 115.31(17)
C19 C20 C21 109.46(17)
C28 C20 C21 110.24(17)
C19 C20 H20 107.2
C28 C20 H20 107.2
C21 C20 H20 107.2
C22 C21 C26 118.1(2)
C22 C21 C20 122.37(19)
C26 C21 C20 119.55(19)
C22 C21 K1 79.59(13)
C26 C21 K1 76.49(12)
C20 C21 K1 114.57(13)
C23 C22 C21 120.9(2)
C23 C22 K1 79.95(14)
C21 C22 K1 75.71(12)
C23 C22 H22 119.5
C21 C22 H22 119.5
K1 C22 H22 115.3
C24 C23 C22 120.6(2)
C24 C23 K1 77.20(14)
C22 C23 K1 75.76(13)
C24 C23 H23 119.7
C22 C23 H23 119.7
K1 C23 H23 118.1
C23 C24 C25 119.1(2)
C23 C24 K1 78.80(14)
C25 C24 K1 74.94(13)
C23 C24 H24 120.4
C25 C24 H24 120.4
K1 C24 H24 116.6
C26 C25 C24 120.2(2)
C26 C25 K1 76.10(13)
C24 C25 K1 80.51(13)
C26 C25 H25 119.9
C24 C25 H25 119.9
K1 C25 H25 114.0
C25 C26 C21 121.1(2)
C25 C26 K1 79.02(13)
C21 C26 K1 78.49(12)
C25 C26 H26 119.4
C21 C26 H26 119.4
K1 C26 H26 113.4
C15 C27 C40 115.45(18)
C15 C27 C34 109.88(17)
C40 C27 C34 112.16(17)
C15 C27 H27 106.2
C40 C27 H27 106.2
C34 C27 H27 106.2
C29 C28 C33 118.0(2)
C29 C28 C20 121.8(2)
C33 C28 C20 120.2(2)
C28 C29 C30 120.9(2)
C28 C29 H29 119.5
C30 C29 H29 119.5
C31 C30 C29 120.0(2)
C31 C30 H30 120.0
C29 C30 H30 120.0
C32 C31 C30 119.8(2)
C32 C31 H31 120.1
C30 C31 H31 120.1
C31 C32 C33 119.9(2)
C31 C32 H32 120.0
C33 C32 H32 120.0
C32 C33 C28 121.4(2)
C32 C33 H33 119.3
C28 C33 H33 119.3
C35 C34 C39 117.7(2)
C35 C34 C27 123.3(2)
C39 C34 C27 118.9(2)
C35 C34 K1 80.64(13)
C39 C34 K1 80.39(13)
C27 C34 K1 107.20(12)
C36 C35 C34 121.1(2)
C36 C35 K1 83.27(14)
C34 C35 K1 74.97(13)
C36 C35 H35 119.5
C34 C35 H35 119.5
K1 C35 H35 112.5
C35 C36 C37 120.4(2)
C35 C36 K1 73.22(13)
C37 C36 K1 80.27(15)
C35 C36 H36 119.8
C37 C36 H36 119.8
K1 C36 H36 117.4
C38 C37 C36 119.5(2)
C38 C37 K1 75.83(14)
C36 C37 K1 76.65(14)
C38 C37 H37 120.3
C36 C37 H37 120.3
K1 C37 H37 118.2
C37 C38 C39 119.6(2)
C37 C38 K1 81.10(14)
C39 C38 K1 73.73(13)
C37 C38 H38 120.2
C39 C38 H38 120.2
K1 C38 H38 115.6
C38 C39 C34 121.7(2)
C38 C39 K1 82.59(14)
C34 C39 K1 75.19(13)
C38 C39 H39 119.1
C34 C39 H39 119.1
K1 C39 H39 113.3
C41 C40 C45 118.4(2)
C41 C40 C27 121.9(2)
C45 C40 C27 119.6(2)
C40 C41 C42 120.4(2)
C40 C41 H41 119.8
C42 C41 H41 119.8
C43 C42 C41 120.5(3)
C43 C42 H42 119.8
C41 C42 H42 119.8
C44 C43 C42 119.7(2)
C44 C43 H43 120.1
C42 C43 H43 120.1
C43 C44 C45 120.0(3)
C43 C44 H44 120.0
C45 C44 H44 120.0
C44 C45 C40 121.0(2)
C44 C45 H45 119.5
C40 C45 H45 119.5
C48 C46 C17 114.4(2)
C48 C46 C47 111.4(2)
C17 C46 C47 109.89(19)
C48 C46 H46 106.9
C17 C46 H46 106.9
C47 C46 H46 106.9
C46 C47 H47A 109.5
C46 C47 H47B 109.5
H47A C47 H47B 109.5
C46 C47 H47C 109.5
H47A C47 H47C 109.5
H47B C47 H47C 109.5
C46 C48 H48A 109.5
C46 C48 H48B 109.5
H48A C48 H48B 109.5
C46 C48 H48C 109.5
H48A C48 H48C 109.5
H48B C48 H48C 109.5
C51 C49 C52 107.71(17)
C51 C49 C50 106.77(17)
C52 C49 C50 107.02(17)
C51 C49 C1 109.64(17)
C52 C49 C1 108.16(17)
C50 C49 C1 117.16(17)
C53 C50 C49 111.53(17)
C53 C50 H50A 109.3
C49 C50 H50A 109.3
C53 C50 H50B 109.3
C49 C50 H50B 109.3
H50A C50 H50B 108.0
C55 C51 C49 112.31(18)
C55 C51 H51A 109.1
C49 C51 H51A 109.1
C55 C51 H51B 109.1
C49 C51 H51B 109.1
H51A C51 H51B 107.9
C57 C52 C49 111.36(18)
C57 C52 H52A 109.4
C49 C52 H52A 109.4
C57 C52 H52B 109.4
C49 C52 H52B 109.4
H52A C52 H52B 108.0
C54 C53 C58 110.38(19)
C54 C53 C50 110.44(19)
C58 C53 C50 108.52(18)
C54 C53 H53 109.2
C58 C53 H53 109.2
C50 C53 H53 109.2
C53 C54 C55 109.03(18)
C53 C54 H54A 109.9
C55 C54 H54A 109.9
C53 C54 H54B 109.9
C55 C54 H54B 109.9
H54A C54 H54B 108.3
C56 C55 C54 110.1(2)
C56 C55 C51 108.75(19)
C54 C55 C51 109.06(18)
C56 C55 H55 109.6
C54 C55 H55 109.6
C51 C55 H55 109.6
C55 C56 C57 109.59(18)
C55 C56 H56A 109.8
C57 C56 H56A 109.8
C55 C56 H56B 109.8
C57 C56 H56B 109.8
H56A C56 H56B 108.2
C58 C57 C56 109.60(19)
C58 C57 C52 109.17(19)
C56 C57 C52 109.49(19)
C58 C57 H57 109.5
C56 C57 H57 109.5
C52 C57 H57 109.5
C53 C58 C57 109.39(19)
C53 C58 H58A 109.8
C57 C58 H58A 109.8
C53 C58 H58B 109.8
C57 C58 H58B 109.8
H58A C58 H58B 108.2
C60 C59 H59A 109.5
C60 C59 H59B 109.5
H59A C59 H59B 109.5
C60 C59 H59C 109.5
H59A C59 H59C 109.5
H59B C59 H59C 109.5
C61 C60 C65 119.3(3)
C61 C60 C59 122.8(3)
C65 C60 C59 118.0(3)
C60 C61 C62 121.0(3)
C60 C61 H61 119.5
C62 C61 H61 119.5
C63 C62 C61 120.2(3)
C63 C62 H62 119.9
C61 C62 H62 119.9
C62 C63 C64 118.8(3)
C62 C63 H63 120.6
C64 C63 H63 120.6
C65 C64 C63 121.1(3)
C65 C64 H64 119.4
C63 C64 H64 119.4
C64 C65 C60 119.6(3)
C64 C65 H65 120.2
C60 C65 H65 120.2
C67 C66 H66A 109.5
C67 C66 H66B 109.5
H66A C66 H66B 109.5
C67 C66 H66C 109.5
H66A C66 H66C 109.5
H66B C66 H66C 109.5
C72 C67 C68 118.7(4)
C72 C67 C66 120.8(4)
C68 C67 C66 120.5(4)
C69 C68 C67 118.2(4)
C69 C68 H68 120.9
C67 C68 H68 120.9
C68 C69 C70 122.7(4)
C68 C69 H69 118.7
C70 C69 H69 118.7
C71 C70 C69 118.6(4)
C71 C70 H70 120.7
C69 C70 H70 120.7
C70 C71 C72 120.7(5)
C70 C71 H71 119.7
C72 C71 H71 119.7
C67 C72 C71 121.1(4)
C67 C72 H72 119.4
C71 C72 H72 119.4

loop_
_geom_bond_atom_site_label_1
_geom_bond_atom_site_label_2
_geom_bond_distance
K1 N1 2.7189(18)
K1 C2 3.076(2)
K1 C7 3.160(2)
K1 C26 3.204(2)
K1 C21 3.229(2)
K1 C25 3.241(2)
K1 C34 3.251(2)
K1 C6 3.252(2)
K1 C3 3.256(2)
K1 C22 3.278(2)
K1 C24 3.310(2)
K1 C5 3.312(3)
N1 C1 1.347(3)
N1 C14 1.409(3)
C1 N2 1.317(3)
C1 C49 1.562(3)
N2 C2 1.397(3)
C2 C3 1.423(3)
C2 C7 1.429(3)
C3 C4 1.399(3)
C3 C11 1.511(3)
C4 C5 1.388(3)
C4 H4 0.9500
C5 C6 1.379(4)
C5 H5 0.9500
C6 C7 1.397(3)
C6 H6 0.9500
C7 C8 1.518(3)
C8 C9 1.535(3)
C8 C10 1.535(3)
C8 H8 1.0000
C9 H9A 0.9800
C9 H9B 0.9800
C9 H9C 0.9800
C10 H10A 0.9800
C10 H10B 0.9800
C10 H10C 0.9800
C11 C12 1.533(3)
C11 C13 1.542(3)
C11 H11 1.0000
C12 H12A 0.9800
C12 H12B 0.9800
C12 H12C 0.9800
C13 H13A 0.9800
C13 H13B 0.9800
C13 H13C 0.9800
C14 C19 1.410(3)
C14 C15 1.417(3)
C15 C16 1.388(3)
C15 C27 1.519(3)
C16 C17 1.393(3)
C16 H16 0.9500
C17 C18 1.396(3)
C17 C46 1.515(3)
C18 C19 1.389(3)
C18 H18 0.9500
C19 C20 1.526(3)
C20 C28 1.526(3)
C20 C21 1.526(3)
C20 H20 1.0000
C21 C22 1.393(3)
C21 C26 1.394(3)
C22 C23 1.391(3)
C22 H22 0.9500
C23 C24 1.381(3)
C23 H23 0.9500
C24 C25 1.394(3)
C24 H24 0.9500
C25 C26 1.389(3)
C25 H25 0.9500
C26 H26 0.9500
C27 C40 1.523(3)
C27 C34 1.530(3)
C27 H27 1.0000
C28 C29 1.387(3)
C28 C33 1.392(3)
C29 C30 1.389(3)
C29 H29 0.9500
C30 C31 1.387(4)
C30 H30 0.9500
C31 C32 1.372(4)
C31 H31 0.9500
C32 C33 1.386(3)
C32 H32 0.9500
C33 H33 0.9500
C34 C35 1.390(3)
C34 C39 1.390(3)
C35 C36 1.384(3)
C35 H35 0.9500
C36 C37 1.388(4)
C36 H36 0.9500
C37 C38 1.384(4)
C37 H37 0.9500
C38 C39 1.387(3)
C38 H38 0.9500
C39 H39 0.9500
C40 C41 1.388(3)
C40 C45 1.391(3)
C41 C42 1.389(3)
C41 H41 0.9500
C42 C43 1.380(4)
C42 H42 0.9500
C43 C44 1.377(4)
C43 H43 0.9500
C44 C45 1.387(4)
C44 H44 0.9500
C45 H45 0.9500
C46 C48 1.487(4)
C46 C47 1.526(3)
C46 H46 1.0000
C47 H47A 0.9800
C47 H47B 0.9800
C47 H47C 0.9800
C48 H48A 0.9800
C48 H48B 0.9800
C48 H48C 0.9800
C49 C51 1.544(3)
C49 C52 1.546(3)
C49 C50 1.552(3)
C50 C53 1.537(3)
C50 H50A 0.9900
C50 H50B 0.9900
C51 C55 1.541(3)
C51 H51A 0.9900
C51 H51B 0.9900
C52 C57 1.540(3)
C52 H52A 0.9900
C52 H52B 0.9900
C53 C54 1.516(3)
C53 C58 1.528(3)
C53 H53 1.0000
C54 C55 1.531(3)
C54 H54A 0.9900
C54 H54B 0.9900
C55 C56 1.528(3)
C55 H55 1.0000
C56 C57 1.532(3)
C56 H56A 0.9900
C56 H56B 0.9900
C57 C58 1.531(3)
C57 H57 1.0000
C58 H58A 0.9900
C58 H58B 0.9900
C59 C60 1.503(5)
C59 H59A 0.9800
C59 H59B 0.9800
C59 H59C 0.9800
C60 C61 1.355(4)
C60 C65 1.393(4)
C61 C62 1.408(4)
C61 H61 0.9500
C62 C63 1.350(4)
C62 H62 0.9500
C63 C64 1.401(4)
C63 H63 0.9500
C64 C65 1.374(4)
C64 H64 0.9500
C65 H65 0.9500
C66 C67 1.470(6)
C66 H66A 0.9800
C66 H66B 0.9800
C66 H66C 0.9800
C67 C72 1.378(5)
C67 C68 1.416(5)
C68 C69 1.372(5)
C68 H68 0.9500
C69 C70 1.403(5)
C69 H69 0.9500
C70 C71 1.341(5)
C70 H70 0.9500
C71 C72 1.403(6)
C71 H71 0.9500
C72 H72 0.9500

loop_
_geom_torsion_atom_site_label_1
_geom_torsion_atom_site_label_2
_geom_torsion_atom_site_label_3
_geom_torsion_atom_site_label_4
_geom_torsion
C2 K1 N1 C1 -0.06(16)
C7 K1 N1 C1 -24.62(16)
C26 K1 N1 C1 100.70(17)
C21 K1 N1 C1 122.57(18)
C25 K1 N1 C1 101.73(17)
C34 K1 N1 C1 -123.00(18)
C6 K1 N1 C1 -22.37(17)
C3 K1 N1 C1 23.00(16)
C22 K1 N1 C1 145.00(17)
C24 K1 N1 C1 124.57(16)
C5 K1 N1 C1 -0.87(18)
C2 K1 N1 C14 179.05(16)
C7 K1 N1 C14 154.49(14)
C26 K1 N1 C14 -80.19(14)
C21 K1 N1 C14 -58.32(13)
C25 K1 N1 C14 -79.16(14)
C34 K1 N1 C14 56.10(13)
C6 K1 N1 C14 156.73(14)
C3 K1 N1 C14 -157.90(14)
C22 K1 N1 C14 -35.89(13)
C24 K1 N1 C14 -56.33(15)
C5 K1 N1 C14 178.23(13)
C14 N1 C1 N2 -179.81(19)
K1 N1 C1 N2 -0.8(3)
C14 N1 C1 C49 3.8(3)
K1 N1 C1 C49 -177.13(14)
N1 C1 N2 C2 1.7(3)
C49 C1 N2 C2 178.50(19)
C1 N2 C2 C3 -98.1(3)
C1 N2 C2 C7 89.7(3)
C1 N2 C2 K1 -1.6(3)
N1 K1 C2 N2 0.78(13)
C7 K1 C2 N2 118.5(2)
C26 K1 C2 N2 -73.55(15)
C21 K1 C2 N2 -49.43(16)
C25 K1 C2 N2 -94.08(15)
C34 K1 C2 N2 52.85(16)
C6 K1 C2 N2 148.56(19)
C3 K1 C2 N2 -120.2(2)
C22 K1 C2 N2 -40.92(17)
C24 K1 C2 N2 -94.58(16)
C5 K1 C2 N2 179.81(19)
N1 K1 C2 C3 120.98(14)
C7 K1 C2 C3 -121.26(19)
C26 K1 C2 C3 46.64(13)
C21 K1 C2 C3 70.76(13)
C25 K1 C2 C3 26.11(14)
C34 K1 C2 C3 173.04(12)
C6 K1 C2 C3 -91.24(14)
C22 K1 C2 C3 79.28(14)
C24 K1 C2 C3 25.61(16)
C5 K1 C2 C3 -60.00(13)
N1 K1 C2 C7 -117.76(14)
C26 K1 C2 C7 167.91(13)
C21 K1 C2 C7 -167.97(13)
C25 K1 C2 C7 147.37(13)
C34 K1 C2 C7 -65.69(13)
C6 K1 C2 C7 30.02(12)
C3 K1 C2 C7 121.26(19)
C22 K1 C2 C7 -159.46(12)
C24 K1 C2 C7 146.87(12)
C5 K1 C2 C7 61.26(13)
N2 C2 C3 C4 179.6(2)
C7 C2 C3 C4 -8.1(3)
K1 C2 C3 C4 67.0(2)
N2 C2 C3 C11 -5.0(3)
C7 C2 C3 C11 167.2(2)
K1 C2 C3 C11 -117.62(19)
N2 C2 C3 K1 112.58(19)
C7 C2 C3 K1 -75.13(18)
N1 K1 C3 C4 -173.93(16)
C2 K1 C3 C4 -125.1(2)
C7 K1 C3 C4 -92.57(16)
C26 K1 C3 C4 103.73(15)
C21 K1 C3 C4 123.53(15)
C25 K1 C3 C4 79.99(15)
C34 K1 C3 C4 -133.64(14)
C6 K1 C3 C4 -59.47(15)
C22 K1 C3 C4 120.34(14)
C24 K1 C3 C4 74.79(15)
C5 K1 C3 C4 -27.83(14)
N1 K1 C3 C2 -48.86(13)
C7 K1 C3 C2 32.51(12)
C26 K1 C3 C2 -131.19(14)
C21 K1 C3 C2 -111.39(13)
C25 K1 C3 C2 -154.93(13)
C34 K1 C3 C2 -8.57(15)
C6 K1 C3 C2 65.60(13)
C22 K1 C3 C2 -114.59(13)
C24 K1 C3 C2 -160.13(13)
C5 K1 C3 C2 97.25(15)
N1 K1 C3 C11 64.18(17)
C2 K1 C3 C11 113.0(2)
C7 K1 C3 C11 145.5(2)
C26 K1 C3 C11 -18.16(16)
C21 K1 C3 C11 1.64(17)
C25 K1 C3 C11 -41.90(17)
C34 K1 C3 C11 104.47(17)
C6 K1 C3 C11 178.6(2)
C22 K1 C3 C11 -1.55(19)
C24 K1 C3 C11 -47.10(18)
C5 K1 C3 C11 -149.7(2)
C2 C3 C4 C5 2.7(3)
C11 C3 C4 C5 -172.6(2)
K1 C3 C4 C5 63.9(2)
C2 C3 C4 K1 -61.20(18)
C11 C3 C4 K1 123.5(2)
N1 K1 C4 C5 -122.39(15)
C2 K1 C4 C5 -97.55(17)
C7 K1 C4 C5 -62.62(15)
C26 K1 C4 C5 160.46(15)
C21 K1 C4 C5 172.73(14)
C25 K1 C4 C5 135.32(15)
C34 K1 C4 C5 -61.58(18)
C6 K1 C4 C5 -29.83(14)
C3 K1 C4 C5 -128.2(2)
C22 K1 C4 C5 158.98(14)
C24 K1 C4 C5 120.81(15)
N1 K1 C4 C3 5.81(15)
C2 K1 C4 C3 30.65(13)
C7 K1 C4 C3 65.58(14)
C26 K1 C4 C3 -71.35(15)
C21 K1 C4 C3 -59.08(15)
C25 K1 C4 C3 -96.48(15)
C34 K1 C4 C3 66.62(18)
C6 K1 C4 C3 98.36(16)
C22 K1 C4 C3 -72.83(16)
C24 K1 C4 C3 -111.00(15)
C5 K1 C4 C3 128.2(2)
C3 C4 C5 C6 3.3(4)
K1 C4 C5 C6 66.0(2)
C3 C4 C5 K1 -62.7(2)
N1 K1 C5 C6 -62.58(15)
C2 K1 C5 C6 -63.44(15)
C7 K1 C5 C6 -29.18(13)
C26 K1 C5 C6 -144.91(14)
C21 K1 C5 C6 -133.83(14)
C25 K1 C5 C6 -169.20(15)
C34 K1 C5 C6 12.04(17)
C3 K1 C5 C6 -96.64(16)
C22 K1 C5 C6 -157.29(14)
C24 K1 C5 C6 169.85(14)
N1 K1 C5 C4 62.33(16)
C2 K1 C5 C4 61.46(15)
C7 K1 C5 C4 95.73(16)
C26 K1 C5 C4 -20.00(16)
C21 K1 C5 C4 -8.93(18)
C25 K1 C5 C4 -44.30(15)
C34 K1 C5 C4 136.95(14)
C6 K1 C5 C4 124.9(2)
C3 K1 C5 C4 28.26(13)
C22 K1 C5 C4 -32.4(2)
C24 K1 C5 C4 -65.24(16)
C4 C5 C6 C7 -3.8(4)
K1 C5 C6 C7 64.0(2)
C4 C5 C6 K1 -67.8(2)
N1 K1 C6 C5 122.18(15)
C2 K1 C6 C5 95.53(16)
C7 K1 C6 C5 127.2(2)
C26 K1 C6 C5 41.94(17)
C21 K1 C6 C5 66.33(18)
C25 K1 C6 C5 12.53(17)
C34 K1 C6 C5 -170.07(14)
C3 K1 C6 C5 61.52(15)
C22 K1 C6 C5 60.8(3)
C24 K1 C6 C5 -13.43(19)
N1 K1 C6 C7 -5.01(15)
C2 K1 C6 C7 -31.66(13)
C26 K1 C6 C7 -85.25(15)
C21 K1 C6 C7 -60.86(18)
C25 K1 C6 C7 -114.66(14)
C34 K1 C6 C7 62.74(15)
C3 K1 C6 C7 -65.67(14)
C22 K1 C6 C7 -66.4(3)
C24 K1 C6 C7 -140.62(13)
C5 K1 C6 C7 -127.2(2)
C5 C6 C7 C2 -1.7(3)
K1 C6 C7 C2 65.66(18)
C5 C6 C7 C8 174.4(2)
K1 C6 C7 C8 -118.3(2)
C5 C6 C7 K1 -67.3(2)
N2 C2 C7 C6 179.9(2)
C3 C2 C7 C6 7.6(3)
K1 C2 C7 C6 -69.86(19)
N2 C2 C7 C8 3.7(3)
C3 C2 C7 C8 -168.5(2)
K1 C2 C7 C8 113.96(19)
N2 C2 C7 K1 -110.22(19)
C3 C2 C7 K1 77.49(18)
N1 K1 C7 C6 174.75(15)
C2 K1 C7 C6 123.5(2)
C26 K1 C7 C6 109.73(14)
C21 K1 C7 C6 138.05(14)
C25 K1 C7 C6 82.39(15)
C34 K1 C7 C6 -119.70(14)
C3 K1 C7 C6 91.82(16)
C22 K1 C7 C6 156.02(14)
C24 K1 C7 C6 66.57(19)
C5 K1 C7 C6 28.12(13)
N1 K1 C7 C2 51.28(12)
C26 K1 C7 C2 -13.74(15)
C21 K1 C7 C2 14.58(15)
C25 K1 C7 C2 -41.08(15)
C34 K1 C7 C2 116.83(13)
C6 K1 C7 C2 -123.5(2)
C3 K1 C7 C2 -31.64(12)
C22 K1 C7 C2 32.56(19)
C24 K1 C7 C2 -56.90(19)
C5 K1 C7 C2 -95.34(15)
N1 K1 C7 C8 -63.85(16)
C2 K1 C7 C8 -115.1(2)
C26 K1 C7 C8 -128.87(15)
C21 K1 C7 C8 -100.55(16)
C25 K1 C7 C8 -156.21(15)
C34 K1 C7 C8 1.70(16)
C6 K1 C7 C8 121.4(2)
C3 K1 C7 C8 -146.77(19)
C22 K1 C7 C8 -82.58(19)
C24 K1 C7 C8 -172.03(14)
C5 K1 C7 C8 149.5(2)
C6 C7 C8 C9 10.8(3)
C2 C7 C8 C9 -173.1(2)
K1 C7 C8 C9 -86.7(2)
C6 C7 C8 C10 -111.4(2)
C2 C7 C8 C10 64.7(3)
K1 C7 C8 C10 151.11(15)
C4 C3 C11 C12 -16.2(3)
C2 C3 C11 C12 168.6(2)
K1 C3 C11 C12 84.2(2)
C4 C3 C11 C13 106.2(2)
C2 C3 C11 C13 -69.1(3)
K1 C3 C11 C13 -153.51(15)
C1 N1 C14 C19 -91.5(3)
K1 N1 C14 C19 89.34(19)
C1 N1 C14 C15 94.5(2)
K1 N1 C14 C15 -84.7(2)
C1 N1 C14 K1 179.2(2)
C2 K1 C14 N1 -0.81(13)
C7 K1 C14 N1 -24.11(14)
C26 K1 C14 N1 94.65(14)
C21 K1 C14 N1 109.69(14)
C25 K1 C14 N1 104.94(14)
C34 K1 C14 N1 -113.27(15)
C6 K1 C14 N1 -26.03(15)
C3 K1 C14 N1 21.00(14)
C22 K1 C14 N1 138.56(15)
C24 K1 C14 N1 129.61(14)
C5 K1 C14 N1 -2.21(17)
N1 K1 C14 C19 -114.6(2)
C2 K1 C14 C19 -115.39(15)
C7 K1 C14 C19 -138.69(14)
C26 K1 C14 C19 -19.93(14)
C21 K1 C14 C19 -4.89(13)
C25 K1 C14 C19 -9.64(15)
C34 K1 C14 C19 132.15(16)
C6 K1 C14 C19 -140.61(14)
C3 K1 C14 C19 -93.57(14)
C22 K1 C14 C19 23.98(13)
C24 K1 C14 C19 15.04(15)
C5 K1 C14 C19 -116.79(14)
N1 K1 C14 C15 116.3(2)
C2 K1 C14 C15 115.49(14)
C7 K1 C14 C15 92.20(14)
C26 K1 C14 C15 -149.05(14)
C21 K1 C14 C15 -134.01(15)
C25 K1 C14 C15 -138.75(14)
C34 K1 C14 C15 3.03(13)
C6 K1 C14 C15 90.27(14)
C3 K1 C14 C15 137.31(14)
C22 K1 C14 C15 -105.13(15)
C24 K1 C14 C15 -114.08(14)
C5 K1 C14 C15 114.09(14)
N1 C14 C15 C16 -171.85(19)
C19 C14 C15 C16 13.9(3)
K1 C14 C15 C16 139.17(17)
N1 C14 C15 C27 9.8(3)
C19 C14 C15 C27 -164.48(18)
K1 C14 C15 C27 -39.2(2)
C14 C15 C16 C17 -3.3(3)
C27 C15 C16 C17 175.0(2)
C15 C16 C17 C18 -6.6(3)
C15 C16 C17 C46 169.7(2)
C16 C17 C18 C19 5.7(3)
C46 C17 C18 C19 -170.6(2)
C17 C18 C19 C14 5.1(3)
C17 C18 C19 C20 -170.91(19)
N1 C14 C19 C18 171.06(19)
C15 C14 C19 C18 -14.8(3)
K1 C14 C19 C18 -138.09(16)
N1 C14 C19 C20 -12.7(3)
C15 C14 C19 C20 161.46(18)
K1 C14 C19 C20 38.1(2)
C18 C19 C20 C28 -16.4(3)
C14 C19 C20 C28 167.53(18)
C18 C19 C20 C21 108.6(2)
C14 C19 C20 C21 -67.5(2)
C19 C20 C21 C22 -34.7(3)
C28 C20 C21 C22 93.2(2)
C19 C20 C21 C26 146.41(19)
C28 C20 C21 C26 -85.7(2)
C19 C20 C21 K1 58.47(18)
C28 C20 C21 K1 -173.67(13)
N1 K1 C21 C22 117.16(14)
C2 K1 C21 C22 162.71(13)
C7 K1 C21 C22 156.18(12)
C26 K1 C21 C22 -122.4(2)
C25 K1 C21 C22 -92.76(15)
C34 K1 C21 C22 58.90(13)
C6 K1 C21 C22 -176.80(13)
C3 K1 C21 C22 -173.06(13)
C24 K1 C21 C22 -60.51(13)
C5 K1 C21 C22 -148.51(13)
N1 K1 C21 C26 -120.42(14)
C2 K1 C21 C26 -74.87(13)
C7 K1 C21 C26 -81.40(14)
C25 K1 C21 C26 29.66(12)
C34 K1 C21 C26 -178.68(13)
C6 K1 C21 C26 -54.38(17)
C3 K1 C21 C26 -50.64(13)
C22 K1 C21 C26 122.4(2)
C24 K1 C21 C26 61.92(13)
C5 K1 C21 C26 -26.08(15)
N1 K1 C21 C20 -3.81(13)
C2 K1 C21 C20 41.74(15)
C7 K1 C21 C20 35.21(16)
C26 K1 C21 C20 116.6(2)
C25 K1 C21 C20 146.27(17)
C34 K1 C21 C20 -62.07(14)
C6 K1 C21 C20 62.23(18)
C3 K1 C21 C20 65.97(14)
C22 K1 C21 C20 -121.0(2)
C24 K1 C21 C20 178.52(17)
C5 K1 C21 C20 90.52(15)
C26 C21 C22 C23 0.3(3)
C20 C21 C22 C23 -178.7(2)
K1 C21 C22 C23 68.7(2)
C26 C21 C22 K1 -68.46(18)
C20 C21 C22 K1 112.60(19)
N1 K1 C22 C23 179.04(15)
C2 K1 C22 C23 -146.16(13)
C7 K1 C22 C23 -162.76(13)
C26 K1 C22 C23 -94.30(15)
C21 K1 C22 C23 -125.7(2)
C25 K1 C22 C23 -61.22(14)
C34 K1 C22 C23 111.95(14)
C6 K1 C22 C23 -117.5(3)
C3 K1 C22 C23 -118.05(14)
C24 K1 C22 C23 -28.68(13)
C5 K1 C22 C23 -76.68(17)
N1 K1 C22 C21 -55.25(13)
C2 K1 C22 C21 -20.45(15)
C7 K1 C22 C21 -37.05(19)
C26 K1 C22 C21 31.41(12)
C25 K1 C22 C21 64.49(13)
C34 K1 C22 C21 -122.34(13)
C6 K1 C22 C21 8.3(3)
C3 K1 C22 C21 7.66(14)
C24 K1 C22 C21 97.03(15)
C5 K1 C22 C21 49.04(18)
C21 C22 C23 C24 -1.1(4)
K1 C22 C23 C24 65.4(2)
C21 C22 C23 K1 -66.5(2)
N1 K1 C23 C24 -127.55(14)
C2 K1 C23 C24 -77.95(17)
C7 K1 C23 C24 -75.7(3)
C26 K1 C23 C24 -63.50(14)
C21 K1 C23 C24 -96.95(16)
C25 K1 C23 C24 -30.32(13)
C34 K1 C23 C24 164.84(14)
C6 K1 C23 C24 17.5(3)
C3 K1 C23 C24 -51.63(16)
C22 K1 C23 C24 -126.6(2)
C5 K1 C23 C24 4.11(18)
N1 K1 C23 C22 -0.95(14)
C2 K1 C23 C22 48.65(18)
C7 K1 C23 C22 50.9(3)
C26 K1 C23 C22 63.10(14)
C21 K1 C23 C22 29.65(12)
C25 K1 C23 C22 96.28(16)
C34 K1 C23 C22 -68.57(14)
C6 K1 C23 C22 144.08(17)
C3 K1 C23 C22 74.97(15)
C24 K1 C23 C22 126.6(2)
C5 K1 C23 C22 130.71(14)
C22 C23 C24 C25 0.9(4)
K1 C23 C24 C25 65.6(2)
C22 C23 C24 K1 -64.7(2)
N1 K1 C24 C23 59.05(15)
C2 K1 C24 C23 125.68(14)
C7 K1 C24 C23 155.54(14)
C26 K1 C24 C23 94.24(16)
C21 K1 C24 C23 61.36(14)
C25 K1 C24 C23 124.5(2)
C34 K1 C24 C23 -17.30(16)
C6 K1 C24 C23 -171.02(13)
C3 K1 C24 C23 137.05(14)
C22 K1 C24 C23 29.05(13)
C5 K1 C24 C23 -176.89(14)
N1 K1 C24 C25 -65.49(15)
C2 K1 C24 C25 1.15(17)
C7 K1 C24 C25 31.0(2)
C26 K1 C24 C25 -30.29(13)
C21 K1 C24 C25 -63.17(14)
C34 K1 C24 C25 -141.83(13)
C6 K1 C24 C25 64.44(16)
C3 K1 C24 C25 12.52(15)
C22 K1 C24 C25 -95.48(15)
C5 K1 C24 C25 58.58(15)
C23 C24 C25 C26 0.1(3)
K1 C24 C25 C26 67.7(2)
C23 C24 C25 K1 -67.7(2)
N1 K1 C25 C26 -2.39(14)
C2 K1 C25 C26 56.40(14)
C7 K1 C25 C26 74.21(15)
C21 K1 C25 C26 -29.84(12)
C34 K1 C25 C26 -72.66(16)
C6 K1 C25 C26 103.65(14)
C3 K1 C25 C26 67.50(14)
C22 K1 C25 C26 -62.73(13)
C24 K1 C25 C26 -124.5(2)
C5 K1 C25 C26 108.80(14)
N1 K1 C25 C24 122.10(14)
C2 K1 C25 C24 -179.10(13)
C7 K1 C25 C24 -161.29(13)
C26 K1 C25 C24 124.5(2)
C21 K1 C25 C24 94.66(15)
C34 K1 C25 C24 51.84(17)
C6 K1 C25 C24 -131.85(14)
C3 K1 C25 C24 -168.00(14)
C22 K1 C25 C24 61.77(14)
C5 K1 C25 C24 -126.70(14)
C24 C25 C26 C21 -0.9(3)
K1 C25 C26 C21 69.24(19)
C24 C25 C26 K1 -70.1(2)
C22 C21 C26 C25 0.7(3)
C20 C21 C26 C25 179.7(2)
K1 C21 C26 C25 -69.5(2)
C22 C21 C26 K1 70.21(18)
C20 C21 C26 K1 -110.82(18)
N1 K1 C26 C25 177.62(14)
C2 K1 C26 C25 -127.11(14)
C7 K1 C26 C25 -121.03(14)
C21 K1 C26 C25 125.2(2)
C34 K1 C26 C25 126.80(13)
C6 K1 C26 C25 -92.35(15)
C3 K1 C26 C25 -108.00(14)
C22 K1 C26 C25 94.22(15)
C24 K1 C26 C25 29.87(13)
C5 K1 C26 C25 -75.90(14)
N1 K1 C26 C21 52.41(13)
C2 K1 C26 C21 107.68(13)
C7 K1 C26 C21 113.76(13)
C25 K1 C26 C21 -125.2(2)
C34 K1 C26 C21 1.59(15)
C6 K1 C26 C21 142.43(12)
C3 K1 C26 C21 126.79(13)
C22 K1 C26 C21 -30.99(12)
C24 K1 C26 C21 -95.34(15)
C5 K1 C26 C21 158.89(13)
C16 C15 C27 C40 27.4(3)
C14 C15 C27 C40 -154.24(19)
C16 C15 C27 C34 -100.6(2)
C14 C15 C27 C34 77.7(2)
C19 C20 C28 C29 73.5(3)
C21 C20 C28 C29 -51.0(3)
C19 C20 C28 C33 -109.2(2)
C21 C20 C28 C33 126.3(2)
C33 C28 C29 C30 0.5(3)
C20 C28 C29 C30 177.9(2)
C28 C29 C30 C31 -1.3(3)
C29 C30 C31 C32 1.2(4)
C30 C31 C32 C33 -0.3(4)
C31 C32 C33 C28 -0.6(3)
C29 C28 C33 C32 0.5(3)
C20 C28 C33 C32 -177.0(2)
C15 C27 C34 C35 24.2(3)
C40 C27 C34 C35 -105.6(2)
C15 C27 C34 C39 -154.1(2)
C40 C27 C34 C39 76.1(3)
C15 C27 C34 K1 -65.73(18)
C40 C27 C34 K1 164.42(14)
N1 K1 C34 C35 -114.32(14)
C2 K1 C34 C35 -160.08(13)
C7 K1 C34 C35 175.98(13)
C26 K1 C34 C35 -58.74(15)
C21 K1 C34 C35 -58.06(13)
C25 K1 C34 C35 -29.42(17)
C6 K1 C34 C35 153.81(13)
C3 K1 C34 C35 -156.29(12)
C22 K1 C34 C35 -37.06(13)
C24 K1 C34 C35 -7.52(15)
C5 K1 C34 C35 148.79(13)
N1 K1 C34 C39 125.25(15)
C2 K1 C34 C39 79.49(14)
C7 K1 C34 C39 55.55(14)
C26 K1 C34 C39 -179.17(13)
C21 K1 C34 C39 -178.49(14)
C25 K1 C34 C39 -149.85(13)
C6 K1 C34 C39 33.38(15)
C3 K1 C34 C39 83.28(15)
C22 K1 C34 C39 -157.49(14)
C24 K1 C34 C39 -127.95(14)
C5 K1 C34 C39 28.36(16)
N1 K1 C34 C27 7.77(12)
C2 K1 C34 C27 -37.99(14)
C7 K1 C34 C27 -61.93(14)
C26 K1 C34 C27 63.35(15)
C21 K1 C34 C27 64.03(14)
C25 K1 C34 C27 92.67(15)
C6 K1 C34 C27 -84.10(14)
C3 K1 C34 C27 -34.20(16)
C22 K1 C34 C27 85.03(14)
C24 K1 C34 C27 114.57(13)
C5 K1 C34 C27 -89.12(14)
C39 C34 C35 C36 1.5(3)
C27 C34 C35 C36 -176.8(2)
K1 C34 C35 C36 -72.3(2)
C39 C34 C35 K1 73.86(18)
C27 C34 C35 K1 -104.49(19)
N1 K1 C35 C36 -176.42(15)
C2 K1 C35 C36 148.58(14)
C7 K1 C35 C36 120.31(15)
C26 K1 C35 C36 -103.61(15)
C21 K1 C35 C36 -112.15(15)
C25 K1 C35 C36 -77.06(16)
C34 K1 C35 C36 124.7(2)
C6 K1 C35 C36 93.48(16)
C3 K1 C35 C36 162.47(14)
C22 K1 C35 C36 -95.86(15)
C24 K1 C35 C36 -61.87(15)
C5 K1 C35 C36 77.41(18)
N1 K1 C35 C34 58.85(13)
C2 K1 C35 C34 23.86(16)
C7 K1 C35 C34 -4.42(15)
C26 K1 C35 C34 131.67(13)
C21 K1 C35 C34 123.13(13)
C25 K1 C35 C34 158.21(12)
C6 K1 C35 C34 -31.25(15)
C3 K1 C35 C34 37.74(19)
C22 K1 C35 C34 139.41(14)
C24 K1 C35 C34 173.40(13)
C5 K1 C35 C34 -47.31(18)
C34 C35 C36 C37 0.3(4)
K1 C35 C36 C37 -67.6(2)
C34 C35 C36 K1 67.9(2)
N1 K1 C36 C35 3.58(16)
C2 K1 C36 C35 -45.68(19)
C7 K1 C36 C35 -71.97(16)
C26 K1 C36 C35 85.94(15)
C21 K1 C36 C35 68.26(15)
C25 K1 C36 C35 111.62(15)
C34 K1 C36 C35 -30.38(13)
C6 K1 C36 C35 -101.94(15)
C3 K1 C36 C35 -53.4(4)
C22 K1 C36 C35 75.46(15)
C24 K1 C36 C35 117.81(15)
C5 K1 C36 C35 -128.46(15)
N1 K1 C36 C37 129.54(15)
C2 K1 C36 C37 80.28(18)
C7 K1 C36 C37 54.00(17)
C26 K1 C36 C37 -148.10(14)
C21 K1 C36 C37 -165.77(15)
C25 K1 C36 C37 -122.41(15)
C34 K1 C36 C37 95.58(17)
C6 K1 C36 C37 24.02(17)
C3 K1 C36 C37 72.6(3)
C22 K1 C36 C37 -158.58(16)
C24 K1 C36 C37 -116.23(15)
C5 K1 C36 C37 -2.50(19)
C35 C36 C37 C38 -1.1(4)
K1 C36 C37 C38 -65.0(2)
C35 C36 C37 K1 63.9(2)
N1 K1 C37 C38 68.65(16)
C2 K1 C37 C38 1.07(18)
C7 K1 C37 C38 -9.43(16)
C26 K1 C37 C38 166.55(13)
C21 K1 C37 C38 141.59(14)
C25 K1 C37 C38 -168.18(14)
C34 K1 C37 C38 63.24(14)
C6 K1 C37 C38 -33.90(15)
C3 K1 C37 C38 -31.3(2)
C22 K1 C37 C38 145.89(15)
C24 K1 C37 C38 -171.15(15)
C5 K1 C37 C38 -56.37(16)
N1 K1 C37 C36 -56.89(16)
C2 K1 C37 C36 -124.47(15)
C7 K1 C37 C36 -134.97(15)
C26 K1 C37 C36 41.01(18)
C21 K1 C37 C36 16.05(17)
C25 K1 C37 C36 66.29(16)
C34 K1 C37 C36 -62.30(15)
C6 K1 C37 C36 -159.44(15)
C3 K1 C37 C36 -156.87(15)
C22 K1 C37 C36 20.35(15)
C24 K1 C37 C36 63.31(15)
C5 K1 C37 C36 178.09(15)
C36 C37 C38 C39 -0.1(4)
K1 C37 C38 C39 -65.5(2)
C36 C37 C38 K1 65.4(2)
N1 K1 C38 C37 -119.36(14)
C2 K1 C38 C37 -179.18(14)
C7 K1 C38 C37 171.08(15)
C26 K1 C38 C37 -23.5(2)
C21 K1 C38 C37 -50.39(17)
C25 K1 C38 C37 16.56(19)
C34 K1 C38 C37 -94.69(16)
C6 K1 C38 C37 146.31(15)
C3 K1 C38 C37 160.98(14)
C22 K1 C38 C37 -37.23(16)
C24 K1 C38 C37 9.90(16)
C5 K1 C38 C37 128.63(15)
N1 K1 C38 C39 5.13(16)
C2 K1 C38 C39 -54.68(16)
C7 K1 C38 C39 -64.43(15)
C26 K1 C38 C39 100.98(19)
C21 K1 C38 C39 74.10(17)
C25 K1 C38 C39 141.05(14)
C34 K1 C38 C39 29.80(13)
C6 K1 C38 C39 -89.19(15)
C3 K1 C38 C39 -74.53(16)
C22 K1 C38 C39 87.26(15)
C24 K1 C38 C39 134.39(14)
C5 K1 C38 C39 -106.88(15)
C37 C38 C39 C34 2.0(4)
K1 C38 C39 C34 -67.4(2)
C37 C38 C39 K1 69.4(2)
C35 C34 C39 C38 -2.7(3)
C27 C34 C39 C38 175.7(2)
K1 C34 C39 C38 71.3(2)
C35 C34 C39 K1 -74.01(18)
C27 C34 C39 K1 104.42(18)
N1 K1 C39 C38 -175.01(15)
C2 K1 C39 C38 129.95(15)
C7 K1 C39 C38 112.28(15)
C26 K1 C39 C38 -124.34(16)
C21 K1 C39 C38 -123.87(15)
C25 K1 C39 C38 -70.6(2)
C34 K1 C39 C38 -125.7(2)
C6 K1 C39 C38 87.23(15)
C3 K1 C39 C38 121.34(15)
C22 K1 C39 C38 -101.79(15)
C24 K1 C39 C38 -58.47(17)
C5 K1 C39 C38 77.63(16)
N1 K1 C39 C34 -49.34(14)
C2 K1 C39 C34 -104.38(14)
C7 K1 C39 C34 -122.05(15)
C26 K1 C39 C34 1.3(2)
C21 K1 C39 C34 1.80(16)
C25 K1 C39 C34 55.0(2)
C6 K1 C39 C34 -147.10(15)
C3 K1 C39 C34 -112.98(14)
C22 K1 C39 C34 23.89(15)
C24 K1 C39 C34 67.20(16)
C5 K1 C39 C34 -156.70(14)
C15 C27 C40 C41 -84.0(3)
C34 C27 C40 C41 42.9(3)
C15 C27 C40 C45 97.0(2)
C34 C27 C40 C45 -136.1(2)
C45 C40 C41 C42 -0.8(3)
C27 C40 C41 C42 -179.8(2)
C40 C41 C42 C43 1.1(4)
C41 C42 C43 C44 -0.4(4)
C42 C43 C44 C45 -0.6(4)
C43 C44 C45 C40 0.9(4)
C41 C40 C45 C44 -0.2(3)
C27 C40 C45 C44 178.9(2)
C16 C17 C46 C48 136.1(2)
C18 C17 C46 C48 -47.8(3)
C16 C17 C46 C47 -97.8(3)
C18 C17 C46 C47 78.4(3)
N2 C1 C49 C51 31.5(2)
N1 C1 C49 C51 -151.8(2)
N2 C1 C49 C52 -85.7(2)
N1 C1 C49 C52 91.0(2)
N2 C1 C49 C50 153.35(19)
N1 C1 C49 C50 -30.0(3)
C51 C49 C50 C53 -56.6(2)
C52 C49 C50 C53 58.5(2)
C1 C49 C50 C53 -179.90(18)
C52 C49 C51 C55 -57.1(2)
C50 C49 C51 C55 57.5(2)
C1 C49 C51 C55 -174.61(18)
C51 C49 C52 C57 56.7(2)
C50 C49 C52 C57 -57.8(2)
C1 C49 C52 C57 175.18(17)
C49 C50 C53 C54 59.9(2)
C49 C50 C53 C58 -61.2(2)
C58 C53 C54 C55 59.9(2)
C50 C53 C54 C55 -60.1(2)
C53 C54 C55 C56 -59.5(2)
C53 C54 C55 C51 59.7(2)
C49 C51 C55 C56 59.6(2)
C49 C51 C55 C54 -60.4(2)
C54 C55 C56 C57 59.4(2)
C51 C55 C56 C57 -60.1(2)
C55 C56 C57 C58 -59.0(2)
C55 C56 C57 C52 60.7(2)
C49 C52 C57 C58 60.2(2)
C49 C52 C57 C56 -59.8(2)
C54 C53 C58 C57 -60.0(2)
C50 C53 C58 C57 61.1(2)
C56 C57 C58 C53 59.1(2)
C52 C57 C58 C53 -60.8(2)
C65 C60 C61 C62 0.7(4)
C59 C60 C61 C62 179.9(3)
C60 C61 C62 C63 -1.4(5)
C61 C62 C63 C64 1.1(5)
C62 C63 C64 C65 -0.3(4)
C63 C64 C65 C60 -0.3(4)
C61 C60 C65 C64 0.1(4)
C59 C60 C65 C64 -179.1(3)
C72 C67 C68 C69 -0.4(5)
C66 C67 C68 C69 178.6(3)
C67 C68 C69 C70 0.7(5)
C68 C69 C70 C71 0.1(5)
C69 C70 C71 C72 -1.1(5)
C68 C67 C72 C71 -0.5(5)
C66 C67 C72 C71 -179.6(3)
C70 C71 C72 C67 1.3(5)
